data_7044982
loop_
_publ_author_name
'Rasamsetty, Amaleswari'
'Das, Chinmoy'
'Sa\~nudo, E Carolina'
'Shanmugam, Maheswaran'
'Baskar, Viswanathan'

_publ_section_title
;
 Effect of coordination geometry on the magnetic properties of a series of
 Ln<sub>2</sub> and Ln<sub>4</sub> hydroxo clusters.
;
_journal_issue 5
_journal_name_full 'Dalton transactions (Cambridge, England : 2003)'
_journal_page_first 1726
_journal_page_last 1738
_journal_paper_doi 10.1039/c7dt00172j
_journal_volume 47
_journal_year 2018
_chemical_formula_moiety 'C92 H116 Gd4 O32'
_chemical_formula_sum 'C92 H116 Gd4 O32'
_chemical_formula_weight 2362.84
_space_group_crystal_system monoclinic
_space_group_IT_number 13
_space_group_name_Hall '-P 2yac'
_space_group_name_H-M_alt 'P 1 2/n 1'
_symmetry_space_group_name_Hall '-P 2yac'
_symmetry_space_group_name_H-M 'P 1 2/n 1'
_atom_sites_solution_hydrogens geom
_audit_creation_method SHELXL-2014/7
_audit_update_record
;
2016-12-17 deposited with the CCDC.
2017-12-07 downloaded from the CCDC.
;
_cell_angle_alpha 90
_cell_angle_beta 101.401(3)
_cell_angle_gamma 90
_cell_formula_units_Z 4
_cell_length_a 25.191(4)
_cell_length_b 14.292(3)
_cell_length_c 27.482(5)
_cell_measurement_reflns_used 9372
_cell_measurement_temperature 100(2)
_cell_measurement_theta_max 24.77
_cell_measurement_theta_min 2.18
_cell_volume 9699(3)
_computing_cell_refinement 'Bruker SMART'
_computing_data_collection 'Bruker SMART'
_computing_data_reduction 'Bruker SAINT'
_computing_molecular_graphics 'Bruker SHELXTL'
_computing_publication_material 'Bruker SHELXTL'
_computing_structure_refinement 'SHELXL-2014/7 (Sheldrick, 2014)'
_diffrn_ambient_temperature 100(2)
_diffrn_measured_fraction_theta_full 0.997
_diffrn_measured_fraction_theta_max 0.997
_diffrn_measurement_device_type 'CCD area detector'
_diffrn_measurement_method 'phi and omega scans'
_diffrn_radiation_type MoK\a
_diffrn_radiation_wavelength 0.71073
_diffrn_reflns_av_R_equivalents 0.0550
_diffrn_reflns_av_unetI/netI 0.0394
_diffrn_reflns_Laue_measured_fraction_full 0.997
_diffrn_reflns_Laue_measured_fraction_max 0.997
_diffrn_reflns_limit_h_max 29
_diffrn_reflns_limit_h_min -29
_diffrn_reflns_limit_k_max 16
_diffrn_reflns_limit_k_min -16
_diffrn_reflns_limit_l_max 32
_diffrn_reflns_limit_l_min -32
_diffrn_reflns_number 89512
_diffrn_reflns_point_group_measured_fraction_full 0.997
_diffrn_reflns_point_group_measured_fraction_max 0.997
_diffrn_reflns_theta_full 24.773
_diffrn_reflns_theta_max 24.773
_diffrn_reflns_theta_min 1.002
_exptl_absorpt_coefficient_mu 2.778
_exptl_absorpt_correction_T_max 0.7686
_exptl_absorpt_correction_T_min 0.6648
_exptl_absorpt_correction_type multi-scan
_exptl_absorpt_process_details sadabs
_exptl_crystal_colour yellow
_exptl_crystal_density_diffrn 1.618
_exptl_crystal_description block
_exptl_crystal_F_000 4720
_exptl_crystal_size_max 0.160
_exptl_crystal_size_mid 0.120
_exptl_crystal_size_min 0.100
_refine_diff_density_max 2.444
_refine_diff_density_min -1.281
_refine_diff_density_rms 0.121
_refine_ls_extinction_method none
_refine_ls_goodness_of_fit_ref 1.040
_refine_ls_hydrogen_treatment constr
_refine_ls_matrix_type full
_refine_ls_number_parameters 1159
_refine_ls_number_reflns 16610
_refine_ls_number_restraints 0
_refine_ls_restrained_S_all 1.040
_refine_ls_R_factor_all 0.0430
_refine_ls_R_factor_gt 0.0366
_refine_ls_shift/su_max 0.004
_refine_ls_shift/su_mean 0.000
_refine_ls_structure_factor_coef Fsqd
_refine_ls_weighting_details 'w=1/[\s^2^(Fo^2^)+(0.0387P)^2^+32.4624P] where P=(Fo^2^+2Fc^2^)/3'
_refine_ls_weighting_scheme calc
_refine_ls_wR_factor_gt 0.0887
_refine_ls_wR_factor_ref 0.0923
_reflns_Friedel_coverage 0.000
_reflns_number_gt 14555
_reflns_number_total 16610
_reflns_threshold_expression 'I > 2\s(I)'
_cod_data_source_file c7dt00172j2.cif
_cod_data_source_block 1
_cod_depositor_comments 'Adding full bibliography for 7044982--7044987.cif.'
_cod_database_code 7044982
_shelx_shelxl_version_number 2014/7
_shelx_space_group_comment
;
The symmetry employed for this shelxl refinement is uniquely defined
by the following loop, which should always be used as a source of
symmetry information in preference to the above space-group names.
They are only intended as comments.
;
_shelx_estimated_absorpt_t_min 0.665
_shelx_estimated_absorpt_t_max 0.769

loop_
_space_group_symop_operation_xyz
'x, y, z'
'-x+1/2, y, -z+1/2'
'-x, -y, -z'
'x-1/2, -y, z-1/2'

loop_
_atom_site_label
_atom_site_type_symbol
_atom_site_fract_x
_atom_site_fract_y
_atom_site_fract_z
_atom_site_U_iso_or_equiv
_atom_site_adp_type
_atom_site_occupancy
_atom_site_site_symmetry_order
_atom_site_calc_flag
_atom_site_refinement_flags_posn
_atom_site_refinement_flags_adp
C28 C 0.2966(4) 0.9884(6) 0.9801(3) 0.094(3) Uani 1 1 d . .
H28A H 0.2579 0.9903 0.9704 0.141 Uiso 1 1 calc R U
H28B H 0.3118 1.0436 0.9683 0.141 Uiso 1 1 calc R U
H28C H 0.3067 0.9858 1.0157 0.141 Uiso 1 1 calc R U
C20 C 0.0157(2) 0.7989(4) 0.7690(3) 0.0530(17) Uani 1 1 d . .
H20A H -0.0201 0.7934 0.7758 0.079 Uiso 1 1 calc R U
H20B H 0.0399 0.7582 0.7908 0.079 Uiso 1 1 calc R U
H20C H 0.0152 0.7815 0.7351 0.079 Uiso 1 1 calc R U
C27 C 0.3794(3) 0.8987(5) 0.9729(2) 0.0569(19) Uani 1 1 d . .
H27A H 0.3946 0.9555 0.9630 0.085 Uiso 1 1 calc R U
H27B H 0.3926 0.8464 0.9568 0.085 Uiso 1 1 calc R U
H27C H 0.3897 0.8915 1.0082 0.085 Uiso 1 1 calc R U
Gd1 Gd 0.21604(2) 1.00415(2) 0.80569(2) 0.02051(7) Uani 1 1 d . .
Gd3 Gd 0.19764(2) 0.60589(2) 0.19040(2) 0.02732(7) Uani 1 1 d . .
Gd2 Gd 0.31894(2) 0.80769(2) 0.79317(2) 0.02007(7) Uani 1 1 d . .
Gd4 Gd 0.19382(2) 0.40737(2) 0.28647(2) 0.02877(7) Uani 1 1 d . .
O11 O 0.22522(12) 0.8389(2) 0.79081(11) 0.0225(7) Uani 1 1 d . .
O10 O 0.30015(12) 0.9725(2) 0.78178(11) 0.0223(7) Uani 1 1 d . .
O24 O 0.20875(13) 0.5742(2) 0.27652(12) 0.0284(8) Uani 1 1 d . .
O5 O 0.12785(13) 0.9476(2) 0.79920(12) 0.0292(8) Uani 1 1 d . .
O9 O 0.32831(13) 0.8604(2) 0.87582(12) 0.0291(8) Uani 1 1 d . .
O6 O 0.10262(13) 0.8652(3) 0.72973(13) 0.0311(8) Uani 1 1 d . .
O14 O 0.38633(13) 0.7097(2) 0.84046(12) 0.0278(8) Uani 1 1 d . .
O25 O 0.21134(13) 0.4405(3) 0.20629(12) 0.0295(8) Uani 1 1 d . .
O2 O 0.17298(14) 1.1340(2) 0.75663(12) 0.0295(8) Uani 1 1 d . .
O3 O 0.17456(14) 1.1033(2) 0.85771(12) 0.0293(8) Uani 1 1 d . .
O12 O 0.32505(14) 0.6725(2) 0.73590(12) 0.0299(8) Uani 1 1 d . .
O16 O 0.19987(14) 0.7117(2) 0.88120(14) 0.0341(8) Uani 1 1 d . .
O8 O 0.25757(14) 0.9486(3) 0.88327(12) 0.0310(8) Uani 1 1 d . .
O7 O 0.27979(13) 1.1401(2) 0.82200(13) 0.0293(8) Uani 1 1 d . .
O27 O 0.28371(15) 0.5482(3) 0.38474(13) 0.0364(9) Uani 1 1 d . .
O15 O 0.27525(13) 0.6753(2) 0.82168(12) 0.0263(7) Uani 1 1 d . .
C83 C 0.2110(2) 0.2105(4) 0.3840(2) 0.0427(14) Uani 1 1 d . .
H83 H 0.2179 0.1732 0.4123 0.051 Uiso 1 1 calc R U
O1 O 0.09244(15) 1.0966(3) 0.67117(14) 0.0392(9) Uani 1 1 d . .
O26 O 0.16845(16) 0.2701(3) 0.23069(14) 0.0421(9) Uani 1 1 d . .
O30 O 0.25002(15) 0.2760(3) 0.31863(14) 0.0396(9) Uani 1 1 d . .
O28 O 0.20787(15) 0.4656(3) 0.36631(13) 0.0393(9) Uani 1 1 d . .
O17 O 0.35508(16) 0.6813(3) 0.15379(17) 0.0521(11) Uani 1 1 d . .
O18 O 0.25480(14) 0.7321(3) 0.17291(12) 0.0336(8) Uani 1 1 d . .
O19 O 0.14811(15) 0.7019(3) 0.12667(14) 0.0404(9) Uani 1 1 d . .
O31 O 0.14425(15) 0.3075(3) 0.33310(14) 0.0392(9) Uani 1 1 d . .
C53 C 0.1196(3) 0.7499(5) 0.0440(2) 0.0506(18) Uani 1 1 d . .
O21 O 0.10799(14) 0.5568(3) 0.18905(14) 0.0381(9) Uani 1 1 d . .
O22 O 0.10619(14) 0.4577(3) 0.25105(14) 0.0370(9) Uani 1 1 d . .
C63 C 0.4042(3) 0.6294(6) 0.1651(3) 0.071(2) Uani 1 1 d . .
H63A H 0.4235 0.6356 0.1384 0.106 Uiso 1 1 calc R U
H63B H 0.3962 0.5646 0.1693 0.106 Uiso 1 1 calc R U
H63C H 0.4262 0.6529 0.1952 0.106 Uiso 1 1 calc R U
C46 C 0.4286(3) 0.6720(5) 1.0325(2) 0.065(2) Uani 1 1 d . .
H46A H 0.4433 0.6173 1.0506 0.097 Uiso 1 1 calc R U
H46B H 0.3970 0.6922 1.0442 0.097 Uiso 1 1 calc R U
H46C H 0.4551 0.7210 1.0374 0.097 Uiso 1 1 calc R U
C82 C 0.1593(2) 0.2508(4) 0.3700(2) 0.0399(13) Uani 1 1 d . .
O13 O 0.41404(18) 0.6501(3) 0.98063(15) 0.0535(11) Uani 1 1 d . .
O23 O 0.17811(15) 0.7477(3) 0.23845(13) 0.0372(9) Uani 1 1 d . .
C72 C 0.1844(3) 0.4815(6) 0.4575(2) 0.065(2) Uani 1 1 d . .
H72A H 0.1601 0.5306 0.4435 0.097 Uiso 1 1 calc R U
H72B H 0.1840 0.4754 0.4922 0.097 Uiso 1 1 calc R U
H72C H 0.1731 0.4237 0.4409 0.097 Uiso 1 1 calc R U
C74 C 0.2778(3) 0.4229(6) 0.4744(3) 0.068(2) Uani 1 1 d . .
H74A H 0.2773 0.4180 0.5091 0.103 Uiso 1 1 calc R U
H74B H 0.3140 0.4352 0.4701 0.103 Uiso 1 1 calc R U
H74C H 0.2653 0.3653 0.4581 0.103 Uiso 1 1 calc R U
C44 C 0.5074(3) 0.6069(4) 0.9814(2) 0.0499(16) Uani 1 1 d . .
H44 H 0.5167 0.6080 1.0159 0.060 Uiso 1 1 calc R U
O32 O 0.17215(19) 0.2340(4) 0.47564(16) 0.0580(12) Uani 1 1 d . .
C69 C 0.0025(3) 0.4426(9) 0.1634(4) 0.118(4) Uani 1 1 d . .
H69A H -0.0358 0.4334 0.1601 0.177 Uiso 1 1 calc R U
H69B H 0.0209 0.3840 0.1710 0.177 Uiso 1 1 calc R U
H69C H 0.0100 0.4667 0.1329 0.177 Uiso 1 1 calc R U
O29 O 0.34561(17) 0.3204(3) 0.38747(18) 0.0549(12) Uani 1 1 d . .
C45 C 0.4537(2) 0.6276(4) 0.9566(2) 0.0412(14) Uani 1 1 d . .
C75 C 0.1753(3) 0.2527(6) 0.5269(2) 0.069(2) Uani 1 1 d . .
H75A H 0.1461 0.2933 0.5309 0.103 Uiso 1 1 calc R U
H75B H 0.2092 0.2823 0.5403 0.103 Uiso 1 1 calc R U
H75C H 0.1727 0.1950 0.5442 0.103 Uiso 1 1 calc R U
C91 C 0.3926(3) 0.3783(6) 0.3976(4) 0.085(3) Uani 1 1 d . .
H91A H 0.4136 0.3630 0.4298 0.128 Uiso 1 1 calc R U
H91B H 0.3818 0.4427 0.3972 0.128 Uiso 1 1 calc R U
H91C H 0.4140 0.3680 0.3728 0.128 Uiso 1 1 calc R U
C56 C 0.2565(2) 0.7784(4) 0.1332(2) 0.0353(13) Uani 1 1 d . .
C57 C 0.3097(3) 0.8234(4) 0.1314(2) 0.0408(14) Uani 1 1 d . .
C31 C 0.1970(2) 0.6166(4) 0.88261(18) 0.0285(11) Uani 1 1 d . .
C39 C 0.38631(19) 0.6535(3) 0.87593(18) 0.0266(11) Uani 1 1 d . .
C10 C 0.1334(2) 1.1552(4) 0.84914(19) 0.0296(11) Uani 1 1 d . .
C38 C 0.3402(2) 0.6104(3) 0.88703(18) 0.0289(11) Uani 1 1 d . .
H38 H 0.3449 0.5714 0.9146 0.035 Uiso 1 1 calc R U
C11 C 0.1099(2) 1.1828(4) 0.8934(2) 0.0347(12) Uani 1 1 d . .
C71 C 0.2399(2) 0.5045(4) 0.4512(2) 0.0417(14) Uani 1 1 d . .
C7 C 0.1073(2) 1.2386(4) 0.7145(2) 0.0341(12) Uani 1 1 d . .
C51 C 0.0536(3) 0.6596(9) -0.0124(3) 0.091(3) Uani 1 1 d . .
H51 H 0.0354 0.6034 -0.0205 0.109 Uiso 1 1 calc R U
C52 C 0.0907(2) 0.6677(6) 0.0313(2) 0.062(2) Uani 1 1 d . .
H52 H 0.0966 0.6170 0.0530 0.074 Uiso 1 1 calc R U
C8 C 0.1321(2) 1.1843(3) 0.76027(19) 0.0302(11) Uani 1 1 d . .
C33 C 0.1536(2) 0.4713(4) 0.8936(2) 0.0387(13) Uani 1 1 d . .
H33 H 0.1240 0.4386 0.9003 0.046 Uiso 1 1 calc R U
C37 C 0.28825(19) 0.6219(3) 0.85995(18) 0.0253(11) Uani 1 1 d . .
C1 C 0.0799(3) 1.0472(5) 0.6254(2) 0.0579(18) Uani 1 1 d . .
H1A H 0.0433 1.0608 0.6093 0.087 Uiso 1 1 calc R U
H1B H 0.0836 0.9812 0.6317 0.087 Uiso 1 1 calc R U
H1C H 0.1042 1.0661 0.6044 0.087 Uiso 1 1 calc R U
C70 C 0.2442(2) 0.5077(4) 0.3966(2) 0.0361(13) Uani 1 1 d . .
C24 C 0.3002(2) 0.9044(3) 0.90144(18) 0.0274(11) Uani 1 1 d . .
C50 C 0.0438(3) 0.7321(9) -0.0433(3) 0.091(3) Uani 1 1 d . .
H50 H 0.0193 0.7252 -0.0731 0.109 Uiso 1 1 calc R U
C21 C 0.0352(2) 0.8997(4) 0.7773(2) 0.0365(13) Uani 1 1 d . .
C36 C 0.2425(2) 0.5687(4) 0.87343(17) 0.0264(11) Uani 1 1 d . .
C54 C 0.1616(2) 0.7487(4) 0.0917(2) 0.0421(15) Uani 1 1 d . .
C19 C 0.09305(19) 0.9046(3) 0.76815(19) 0.0269(11) Uani 1 1 d . .
C62 C 0.3584(2) 0.7743(5) 0.1448(2) 0.0453(15) Uani 1 1 d . .
C9 C 0.1108(2) 1.1948(4) 0.8028(2) 0.0332(12) Uani 1 1 d . .
H9 H 0.0795 1.2303 0.8005 0.040 Uiso 1 1 calc R U
C25 C 0.3180(2) 0.9026(4) 0.95805(19) 0.0335(12) Uani 1 1 d . .
C90 C 0.3525(3) 0.2243(5) 0.3861(2) 0.0477(15) Uani 1 1 d . .
C35 C 0.2421(2) 0.4714(4) 0.8743(2) 0.0358(13) Uani 1 1 d . .
H35 H 0.2720 0.4384 0.8684 0.043 Uiso 1 1 calc R U
C29 C 0.3445(3) 0.5800(4) 0.7491(2) 0.0477(16) Uani 1 1 d . .
H29A H 0.3804 0.5835 0.7689 0.072 Uiso 1 1 calc R U
H29B H 0.3452 0.5447 0.7196 0.072 Uiso 1 1 calc R U
H29C H 0.3209 0.5499 0.7678 0.072 Uiso 1 1 calc R U
C42 C 0.5342(2) 0.5853(4) 0.9028(3) 0.0499(16) Uani 1 1 d . .
H42 H 0.5611 0.5703 0.8853 0.060 Uiso 1 1 calc R U
C4 C 0.0686(3) 1.3400(5) 0.6292(2) 0.0559(18) Uani 1 1 d . .
H4 H 0.0564 1.3744 0.6005 0.067 Uiso 1 1 calc R U
C3 C 0.0699(2) 1.2426(4) 0.6267(2) 0.0463(15) Uani 1 1 d . .
H3 H 0.0579 1.2121 0.5967 0.056 Uiso 1 1 calc R U
C64 C 0.1719(3) 0.8427(4) 0.2222(2) 0.0505(16) Uani 1 1 d . .
H64A H 0.2069 0.8714 0.2258 0.076 Uiso 1 1 calc R U
H64B H 0.1507 0.8760 0.2420 0.076 Uiso 1 1 calc R U
H64C H 0.1540 0.8445 0.1880 0.076 Uiso 1 1 calc R U
C55 C 0.2128(2) 0.7896(4) 0.0942(2) 0.0405(14) Uani 1 1 d . .
H55 H 0.2177 0.8269 0.0678 0.049 Uiso 1 1 calc R U
C40 C 0.4413(2) 0.6282(4) 0.9053(2) 0.0331(12) Uani 1 1 d . .
C5 C 0.0850(3) 1.3856(5) 0.6733(2) 0.060(2) Uani 1 1 d . .
H5 H 0.0833 1.4505 0.6747 0.072 Uiso 1 1 calc R U
C23 C 0.0012(2) 0.9656(5) 0.7408(2) 0.0498(16) Uani 1 1 d . .
H23A H -0.0358 0.9626 0.7448 0.075 Uiso 1 1 calc R U
H23B H 0.0033 0.9476 0.7076 0.075 Uiso 1 1 calc R U
H23C H 0.0144 1.0283 0.7469 0.075 Uiso 1 1 calc R U
C32 C 0.1533(2) 0.5673(4) 0.89327(18) 0.0325(12) Uani 1 1 d . .
H32 H 0.1236 0.5995 0.9002 0.039 Uiso 1 1 calc R U
C79 C 0.0223(3) 0.1674(5) 0.3897(3) 0.0598(19) Uani 1 1 d . .
H79 H -0.0114 0.1548 0.3700 0.072 Uiso 1 1 calc R U
C78 C 0.0306(3) 0.1546(5) 0.4397(3) 0.066(2) Uani 1 1 d . .
H78 H 0.0030 0.1311 0.4542 0.079 Uiso 1 1 calc R U
C22 C 0.0330(2) 0.9285(5) 0.8300(2) 0.0520(17) Uani 1 1 d . .
H22A H 0.0439 0.9927 0.8350 0.078 Uiso 1 1 calc R U
H22B H 0.0569 0.8896 0.8530 0.078 Uiso 1 1 calc R U
H22C H -0.0034 0.9215 0.8353 0.078 Uiso 1 1 calc R U
C30 C 0.1571(2) 0.7635(4) 0.8952(2) 0.0485(16) Uani 1 1 d . .
H30A H 0.1234 0.7471 0.8739 0.073 Uiso 1 1 calc R U
H30B H 0.1637 0.8292 0.8923 0.073 Uiso 1 1 calc R U
H30C H 0.1553 0.7491 0.9290 0.073 Uiso 1 1 calc R U
C85 C 0.3049(2) 0.1725(4) 0.3735(2) 0.0423(14) Uani 1 1 d . .
C89 C 0.4025(3) 0.1801(5) 0.3961(3) 0.0574(18) Uani 1 1 d . .
H89 H 0.4343 0.2150 0.4035 0.069 Uiso 1 1 calc R U
C80 C 0.0650(3) 0.1999(4) 0.3681(3) 0.0491(16) Uani 1 1 d . .
H80 H 0.0592 0.2089 0.3339 0.059 Uiso 1 1 calc R U
C34 C 0.1977(2) 0.4233(4) 0.8840(2) 0.0415(14) Uani 1 1 d . .
H34 H 0.1977 0.3582 0.8840 0.050 Uiso 1 1 calc R U
C2 C 0.0892(2) 1.1917(4) 0.6695(2) 0.0342(12) Uani 1 1 d . .
C65 C 0.0835(2) 0.5074(4) 0.2155(2) 0.0368(13) Uani 1 1 d . .
O20 O 0.1382(3) 0.9033(4) 0.02438(18) 0.0821(16) Uani 1 1 d . .
C67 C 0.0213(3) 0.5085(5) 0.2030(4) 0.0715(16) Uani 1 1 d . .
C49 C 0.0689(3) 0.8165(8) -0.0323(2) 0.081(3) Uani 1 1 d . .
H49 H 0.0600 0.8676 -0.0532 0.097 Uiso 1 1 calc R U
C92 C 0.1533(3) 0.1757(5) 0.2436(3) 0.0575(18) Uani 1 1 d . .
H92A H 0.1844 0.1448 0.2628 0.086 Uiso 1 1 calc R U
H92B H 0.1404 0.1408 0.2137 0.086 Uiso 1 1 calc R U
H92C H 0.1253 0.1795 0.2626 0.086 Uiso 1 1 calc R U
C58 C 0.3117(3) 0.9167(5) 0.1185(2) 0.0544(17) Uani 1 1 d . .
H58 H 0.2795 0.9495 0.1084 0.065 Uiso 1 1 calc R U
C18 C 0.2680(2) 1.2346(4) 0.8356(2) 0.0443(15) Uani 1 1 d . .
H18A H 0.2443 1.2640 0.8083 0.066 Uiso 1 1 calc R U
H18B H 0.3011 1.2696 0.8438 0.066 Uiso 1 1 calc R U
H18C H 0.2509 1.2330 0.8638 0.066 Uiso 1 1 calc R U
C41 C 0.4820(2) 0.6081(4) 0.8780(3) 0.0409(14) Uani 1 1 d . .
H41 H 0.4740 0.6100 0.8435 0.049 Uiso 1 1 calc R U
C84 C 0.2526(2) 0.2234(4) 0.3577(2) 0.0420(14) Uani 1 1 d . .
C43 C 0.5449(3) 0.5857(5) 0.9538(3) 0.0526(17) Uani 1 1 d . .
H43 H 0.5797 0.5706 0.9703 0.063 Uiso 1 1 calc R U
C76 C 0.1235(3) 0.2089(5) 0.4478(2) 0.0492(16) Uani 1 1 d . .
C48 C 0.1085(4) 0.8237(6) 0.0115(3) 0.0821(16) Uani 1 1 d . .
C26 C 0.2945(3) 0.8152(5) 0.9767(2) 0.0556(18) Uani 1 1 d . .
H26A H 0.3034 0.8139 1.0123 0.083 Uiso 1 1 calc R U
H26B H 0.3094 0.7610 0.9637 0.083 Uiso 1 1 calc R U
H26C H 0.2559 0.8153 0.9658 0.083 Uiso 1 1 calc R U
C6 C 0.1042(3) 1.3346(4) 0.7161(2) 0.0484(16) Uani 1 1 d . .
H6 H 0.1151 1.3656 0.7462 0.058 Uiso 1 1 calc R U
C81 C 0.1162(2) 0.2188(4) 0.3970(2) 0.0419(14) Uani 1 1 d . .
C86 C 0.3083(3) 0.0776(5) 0.3713(3) 0.0540(17) Uani 1 1 d . .
H86 H 0.2766 0.0428 0.3625 0.065 Uiso 1 1 calc R U
C61 C 0.4075(3) 0.8199(5) 0.1463(2) 0.0555(17) Uani 1 1 d . .
H61 H 0.4399 0.7873 0.1552 0.067 Uiso 1 1 calc R U
C73 C 0.2609(3) 0.5943(5) 0.4779(2) 0.0588(19) Uani 1 1 d . .
H73A H 0.2403 0.6465 0.4622 0.088 Uiso 1 1 calc R U
H73B H 0.2984 0.6025 0.4764 0.088 Uiso 1 1 calc R U
H73C H 0.2573 0.5906 0.5120 0.088 Uiso 1 1 calc R U
C88 C 0.4044(3) 0.0843(5) 0.3947(3) 0.0590(19) Uani 1 1 d . .
H88 H 0.4378 0.0545 0.4026 0.071 Uiso 1 1 calc R U
C60 C 0.4080(3) 0.9135(6) 0.1346(3) 0.066(2) Uani 1 1 d . .
H60 H 0.4410 0.9438 0.1365 0.079 Uiso 1 1 calc R U
C77 C 0.0806(3) 0.1767(5) 0.4690(3) 0.0603(19) Uani 1 1 d . .
H77 H 0.0857 0.1699 0.5032 0.072 Uiso 1 1 calc R U
C87 C 0.3581(3) 0.0306(6) 0.3820(3) 0.064(2) Uani 1 1 d . .
H87 H 0.3600 -0.0343 0.3806 0.077 Uiso 1 1 calc R U
C59 C 0.3609(4) 0.9627(5) 0.1203(3) 0.065(2) Uani 1 1 d . .
H59 H 0.3617 1.0257 0.1119 0.078 Uiso 1 1 calc R U
C66 C -0.0007(3) 0.4719(6) 0.2502(3) 0.078(2) Uani 1 1 d . .
H66A H -0.0396 0.4729 0.2431 0.117 Uiso 1 1 calc R U
H66B H 0.0125 0.5117 0.2781 0.117 Uiso 1 1 calc R U
H66C H 0.0117 0.4091 0.2578 0.117 Uiso 1 1 calc R U
C68 C 0.0004(3) 0.6035(5) 0.1941(3) 0.0715(16) Uani 1 1 d . .
H68A H 0.0067 0.6252 0.1627 0.107 Uiso 1 1 calc R U
H68B H 0.0185 0.6440 0.2200 0.107 Uiso 1 1 calc R U
H68C H -0.0378 0.6038 0.1938 0.107 Uiso 1 1 calc R U
C47 C 0.1306(5) 0.9850(7) -0.0074(4) 0.130(5) Uani 1 1 d . .
H47A H 0.1322 0.9669 -0.0407 0.196 Uiso 1 1 calc R U
H47B H 0.1586 1.0298 0.0044 0.196 Uiso 1 1 calc R U
H47C H 0.0959 1.0124 -0.0070 0.196 Uiso 1 1 calc R U
O4 O 0.02037(17) 1.1726(3) 0.8495(2) 0.0609(13) Uani 1 1 d . .
C12 C 0.1467(3) 1.1993(4) 0.9374(2) 0.0453(15) Uani 1 1 d . .
H12 H 0.1836 1.1906 0.9386 0.054 Uiso 1 1 calc R U
C16 C 0.0542(3) 1.1929(4) 0.8918(3) 0.0458(15) Uani 1 1 d . .
C15 C 0.0364(3) 1.2206(5) 0.9343(3) 0.065(2) Uani 1 1 d . .
H15 H -0.0004 1.2268 0.9340 0.078 Uiso 1 1 calc R U
C13 C 0.1287(4) 1.2288(5) 0.9798(3) 0.068(2) Uani 1 1 d . .
H13 H 0.1529 1.2415 1.0092 0.082 Uiso 1 1 calc R U
C14 C 0.0737(4) 1.2386(6) 0.9764(3) 0.079(3) Uani 1 1 d . .
H14 H 0.0614 1.2585 1.0045 0.095 Uiso 1 1 calc R U
C17 C -0.0366(3) 1.1685(7) 0.8492(4) 0.090(3) Uani 1 1 d . .
H17A H -0.0429 1.1274 0.8751 0.135 Uiso 1 1 calc R U
H17B H -0.0554 1.1454 0.8177 0.135 Uiso 1 1 calc R U
H17C H -0.0496 1.2301 0.8547 0.135 Uiso 1 1 calc R U

loop_
_atom_site_aniso_label
_atom_site_aniso_U_11
_atom_site_aniso_U_22
_atom_site_aniso_U_33
_atom_site_aniso_U_23
_atom_site_aniso_U_13
_atom_site_aniso_U_12
C28 0.158(9) 0.081(6) 0.033(4) -0.019(4) -0.007(5) 0.060(6)
C20 0.032(3) 0.054(4) 0.074(5) 0.006(3) 0.014(3) -0.009(3)
C27 0.051(4) 0.084(5) 0.030(3) 0.010(3) -0.006(3) -0.018(4)
Gd1 0.01851(12) 0.02312(13) 0.02080(12) -0.00005(9) 0.00609(9) 0.00185(9)
Gd3 0.01839(13) 0.04091(16) 0.02213(13) -0.00050(10) 0.00274(9) 0.00444(10)
Gd2 0.01528(12) 0.02298(13) 0.02216(12) 0.00081(9) 0.00424(9) 0.00035(9)
Gd4 0.01998(13) 0.03987(16) 0.02655(14) -0.00134(11) 0.00483(10) -0.00307(10)
O11 0.0174(16) 0.0242(17) 0.0260(17) -0.0013(14) 0.0040(13) -0.0009(13)
O10 0.0202(16) 0.0253(17) 0.0220(17) -0.0015(13) 0.0055(13) -0.0016(13)
O24 0.0191(17) 0.039(2) 0.0270(18) 0.0017(15) 0.0045(14) -0.0026(15)
O5 0.0217(18) 0.036(2) 0.0316(19) -0.0052(16) 0.0086(15) -0.0001(15)
O9 0.0273(18) 0.0316(19) 0.0278(19) 0.0002(15) 0.0040(15) 0.0029(15)
O6 0.0217(18) 0.039(2) 0.033(2) -0.0060(16) 0.0075(15) 0.0024(15)
O14 0.0223(17) 0.0321(19) 0.0284(19) 0.0034(15) 0.0033(14) -0.0004(15)
O25 0.0205(17) 0.039(2) 0.0289(19) -0.0024(16) 0.0053(14) 0.0019(15)
O2 0.0317(19) 0.0303(19) 0.0278(19) 0.0006(15) 0.0088(15) 0.0088(16)
O3 0.0273(19) 0.033(2) 0.0283(19) -0.0020(15) 0.0072(15) 0.0037(16)
O12 0.0305(19) 0.0296(19) 0.0283(19) -0.0005(15) 0.0029(15) 0.0075(15)
O16 0.0298(19) 0.032(2) 0.044(2) -0.0027(17) 0.0149(17) 0.0045(16)
O8 0.032(2) 0.037(2) 0.0260(18) 0.0019(15) 0.0098(15) 0.0065(16)
O7 0.0278(18) 0.0249(18) 0.036(2) -0.0046(15) 0.0082(15) -0.0024(15)
O27 0.038(2) 0.048(2) 0.0251(19) -0.0029(17) 0.0087(16) -0.0130(18)
O15 0.0204(17) 0.0277(18) 0.0312(19) 0.0039(15) 0.0058(14) 0.0010(14)
C83 0.038(3) 0.052(4) 0.039(3) 0.003(3) 0.011(3) -0.006(3)
O1 0.039(2) 0.038(2) 0.038(2) -0.0077(17) 0.0018(17) -0.0003(17)
O26 0.046(2) 0.043(2) 0.041(2) -0.0016(18) 0.0171(19) -0.0048(19)
O30 0.031(2) 0.049(2) 0.040(2) 0.0102(19) 0.0101(17) 0.0017(18)
O28 0.038(2) 0.054(2) 0.028(2) -0.0026(18) 0.0110(17) -0.0109(19)
O17 0.038(2) 0.056(3) 0.068(3) 0.023(2) 0.024(2) 0.008(2)
O18 0.0291(19) 0.046(2) 0.0255(19) 0.0067(16) 0.0043(15) 0.0084(17)
O19 0.034(2) 0.054(3) 0.032(2) 0.0031(18) 0.0032(17) 0.0134(18)
O31 0.032(2) 0.052(2) 0.036(2) -0.0029(19) 0.0115(17) -0.0073(18)
C53 0.042(4) 0.088(5) 0.023(3) 0.004(3) 0.011(3) 0.034(4)
O21 0.0229(19) 0.050(2) 0.038(2) -0.0039(18) -0.0006(16) 0.0050(17)
O22 0.0234(19) 0.045(2) 0.043(2) -0.0029(19) 0.0086(17) 0.0001(17)
C63 0.045(4) 0.087(6) 0.089(6) 0.035(5) 0.034(4) 0.023(4)
C46 0.078(5) 0.073(5) 0.040(4) 0.005(3) 0.004(4) 0.020(4)
C82 0.039(3) 0.047(4) 0.035(3) -0.002(3) 0.008(3) -0.005(3)
O13 0.051(3) 0.071(3) 0.033(2) -0.003(2) -0.004(2) 0.012(2)
O23 0.034(2) 0.043(2) 0.034(2) -0.0036(17) 0.0053(16) 0.0057(17)
C72 0.063(5) 0.096(6) 0.041(4) -0.013(4) 0.024(3) -0.018(4)
C74 0.079(5) 0.081(6) 0.044(4) 0.013(4) 0.011(4) 0.007(4)
C44 0.049(4) 0.052(4) 0.044(4) 0.008(3) -0.002(3) 0.001(3)
O32 0.056(3) 0.078(3) 0.042(3) -0.003(2) 0.014(2) -0.011(2)
C69 0.043(5) 0.175(11) 0.125(9) -0.076(8) -0.010(5) -0.009(6)
O29 0.039(2) 0.051(3) 0.073(3) 0.000(2) 0.007(2) -0.007(2)
C45 0.032(3) 0.042(3) 0.048(4) 0.005(3) 0.003(3) -0.002(3)
C75 0.090(6) 0.085(6) 0.035(4) 0.000(4) 0.019(4) -0.010(5)
C91 0.056(5) 0.073(6) 0.114(7) 0.025(5) -0.013(5) -0.022(4)
C56 0.041(3) 0.037(3) 0.029(3) 0.001(2) 0.010(2) 0.005(2)
C57 0.054(4) 0.044(3) 0.025(3) 0.005(2) 0.011(3) -0.002(3)
C31 0.030(3) 0.034(3) 0.021(3) -0.001(2) 0.004(2) 0.000(2)
C39 0.025(3) 0.028(3) 0.026(3) -0.003(2) 0.001(2) 0.002(2)
C10 0.025(3) 0.028(3) 0.038(3) -0.007(2) 0.010(2) 0.001(2)
C38 0.033(3) 0.027(3) 0.025(3) 0.004(2) 0.004(2) 0.002(2)
C11 0.042(3) 0.030(3) 0.038(3) -0.001(2) 0.020(3) 0.002(2)
C71 0.045(3) 0.054(4) 0.027(3) -0.004(3) 0.011(3) -0.010(3)
C7 0.032(3) 0.037(3) 0.033(3) 0.003(2) 0.007(2) 0.010(2)
C51 0.033(3) 0.192(9) 0.043(3) -0.010(4) -0.001(3) 0.014(4)
C52 0.024(3) 0.112(7) 0.047(4) -0.011(4) 0.002(3) 0.005(4)
C8 0.027(3) 0.026(3) 0.036(3) -0.005(2) 0.003(2) 0.003(2)
C33 0.030(3) 0.050(4) 0.036(3) 0.006(3) 0.007(2) -0.011(3)
C37 0.025(3) 0.025(3) 0.027(3) -0.005(2) 0.009(2) 0.003(2)
C1 0.065(5) 0.053(4) 0.049(4) -0.017(3) -0.007(3) 0.003(3)
C70 0.034(3) 0.042(3) 0.032(3) -0.005(2) 0.005(2) -0.003(3)
C24 0.030(3) 0.022(3) 0.029(3) 0.001(2) 0.005(2) -0.004(2)
C50 0.033(3) 0.192(9) 0.043(3) -0.010(4) -0.001(3) 0.014(4)
C21 0.021(3) 0.049(4) 0.042(3) 0.004(3) 0.012(2) 0.001(2)
C36 0.027(3) 0.031(3) 0.022(2) 0.002(2) 0.006(2) 0.000(2)
C54 0.041(3) 0.056(4) 0.028(3) -0.001(3) 0.003(2) 0.024(3)
C19 0.023(3) 0.027(3) 0.032(3) 0.007(2) 0.007(2) 0.003(2)
C62 0.042(4) 0.064(4) 0.034(3) 0.004(3) 0.017(3) -0.005(3)
C9 0.026(3) 0.037(3) 0.038(3) -0.003(2) 0.009(2) 0.014(2)
C25 0.040(3) 0.033(3) 0.026(3) -0.001(2) 0.004(2) 0.006(2)
C90 0.042(4) 0.056(4) 0.045(4) 0.006(3) 0.009(3) -0.003(3)
C35 0.032(3) 0.034(3) 0.044(3) 0.005(2) 0.014(2) 0.001(2)
C29 0.064(4) 0.034(3) 0.040(3) -0.003(3) 0.000(3) 0.029(3)
C42 0.032(3) 0.042(4) 0.077(5) 0.002(3) 0.012(3) 0.000(3)
C4 0.067(5) 0.054(4) 0.040(4) 0.010(3) -0.006(3) 0.022(3)
C3 0.049(4) 0.052(4) 0.032(3) -0.004(3) -0.004(3) 0.009(3)
C64 0.050(4) 0.050(4) 0.049(4) -0.007(3) 0.002(3) 0.010(3)
C55 0.054(4) 0.042(3) 0.027(3) 0.011(2) 0.009(3) 0.014(3)
C40 0.027(3) 0.030(3) 0.038(3) 0.006(2) -0.002(2) -0.002(2)
C5 0.083(5) 0.039(4) 0.051(4) 0.000(3) -0.007(4) 0.020(3)
C23 0.024(3) 0.067(4) 0.059(4) 0.007(3) 0.010(3) 0.012(3)
C32 0.023(3) 0.048(3) 0.027(3) 0.001(2) 0.008(2) 0.001(2)
C79 0.041(4) 0.054(4) 0.084(6) -0.006(4) 0.011(4) -0.005(3)
C78 0.061(5) 0.046(4) 0.103(7) 0.003(4) 0.045(5) -0.002(4)
C22 0.031(3) 0.080(5) 0.049(4) -0.002(3) 0.016(3) 0.008(3)
C30 0.038(3) 0.048(4) 0.064(4) -0.004(3) 0.023(3) 0.012(3)
C85 0.038(3) 0.049(4) 0.042(3) 0.010(3) 0.010(3) 0.003(3)
C89 0.030(3) 0.079(5) 0.062(4) 0.012(4) 0.005(3) 0.005(3)
C80 0.046(4) 0.048(4) 0.054(4) -0.004(3) 0.013(3) -0.001(3)
C34 0.042(3) 0.033(3) 0.052(4) 0.007(3) 0.014(3) -0.004(3)
C2 0.026(3) 0.040(3) 0.035(3) -0.004(2) 0.002(2) 0.007(2)
C65 0.026(3) 0.031(3) 0.055(4) -0.016(3) 0.012(3) -0.005(2)
O20 0.119(4) 0.080(3) 0.043(2) 0.016(2) 0.006(3) 0.054(3)
C67 0.033(3) 0.060(3) 0.115(5) 0.002(3) -0.002(3) 0.008(2)
C49 0.062(5) 0.153(9) 0.032(4) 0.025(5) 0.016(3) 0.061(6)
C92 0.063(4) 0.056(4) 0.057(4) 0.002(3) 0.020(3) -0.017(3)
C58 0.074(5) 0.044(4) 0.044(4) 0.004(3) 0.010(3) -0.002(3)
C18 0.040(3) 0.034(3) 0.060(4) -0.017(3) 0.012(3) -0.001(3)
C41 0.020(3) 0.026(3) 0.076(4) 0.011(3) 0.009(3) 0.004(2)
C84 0.034(3) 0.051(4) 0.042(3) 0.001(3) 0.009(3) -0.005(3)
C43 0.038(4) 0.055(4) 0.061(4) 0.011(3) 0.002(3) 0.004(3)
C76 0.048(4) 0.047(4) 0.055(4) 0.004(3) 0.017(3) 0.004(3)
C48 0.119(4) 0.080(3) 0.043(2) 0.016(2) 0.006(3) 0.054(3)
C26 0.060(4) 0.076(5) 0.030(3) 0.018(3) 0.007(3) -0.015(4)
C6 0.062(4) 0.039(3) 0.039(3) -0.002(3) -0.002(3) 0.015(3)
C81 0.038(3) 0.039(3) 0.054(4) -0.001(3) 0.021(3) -0.001(3)
C86 0.049(4) 0.051(4) 0.067(5) 0.001(3) 0.023(3) 0.001(3)
C61 0.054(4) 0.072(5) 0.041(4) 0.004(3) 0.011(3) -0.010(4)
C73 0.083(5) 0.063(5) 0.033(3) -0.010(3) 0.018(3) -0.024(4)
C88 0.050(4) 0.072(5) 0.057(4) 0.013(4) 0.014(3) 0.018(4)
C60 0.068(5) 0.077(6) 0.052(4) -0.004(4) 0.012(4) -0.031(4)
C77 0.068(5) 0.059(4) 0.064(5) 0.009(4) 0.036(4) -0.001(4)
C87 0.065(5) 0.061(5) 0.069(5) 0.012(4) 0.021(4) 0.014(4)
C59 0.096(6) 0.046(4) 0.053(4) 0.000(3) 0.017(4) -0.023(4)
C66 0.041(4) 0.084(6) 0.113(7) 0.007(5) 0.024(4) -0.008(4)
C68 0.033(3) 0.060(3) 0.115(5) 0.002(3) -0.002(3) 0.008(2)
C47 0.211(13) 0.106(8) 0.074(6) 0.046(6) 0.029(7) 0.094(9)
O4 0.027(2) 0.073(3) 0.087(4) -0.013(3) 0.020(2) 0.005(2)
C12 0.070(4) 0.037(3) 0.035(3) -0.001(3) 0.024(3) -0.001(3)
C16 0.044(4) 0.038(3) 0.065(4) 0.006(3) 0.034(3) 0.008(3)
C15 0.071(5) 0.063(5) 0.073(5) 0.003(4) 0.047(4) 0.019(4)
C13 0.097(6) 0.068(5) 0.046(4) -0.010(4) 0.031(4) 0.005(4)
C14 0.109(7) 0.077(6) 0.070(6) 0.004(4) 0.061(6) 0.025(5)
C17 0.030(4) 0.096(7) 0.150(9) -0.010(6) 0.034(5) -0.003(4)

loop_
_atom_type_symbol
_atom_type_description
_atom_type_scat_dispersion_real
_atom_type_scat_dispersion_imag
_atom_type_scat_source
C C 0.0033 0.0016 'International Tables Vol C Tables 4.2.6.8 and 6.1.1.4'
H H 0.0000 0.0000 'International Tables Vol C Tables 4.2.6.8 and 6.1.1.4'
O O 0.0106 0.0060 'International Tables Vol C Tables 4.2.6.8 and 6.1.1.4'
Gd Gd -0.1653 3.9035 'International Tables Vol C Tables 4.2.6.8 and 6.1.1.4'

loop_
_geom_angle_atom_site_label_1
_geom_angle_atom_site_label_2
_geom_angle_atom_site_label_3
_geom_angle
_geom_angle_site_symmetry_1
_geom_angle_site_symmetry_3
O8 Gd1 O5 101.58(12) . .
O8 Gd1 O10 85.68(11) . .
O5 Gd1 O10 142.85(11) . .
O8 Gd1 O3 79.90(12) . .
O5 Gd1 O3 74.32(12) . .
O10 Gd1 O3 142.54(11) . .
O8 Gd1 O10 144.28(11) . 2_556
O5 Gd1 O10 83.55(11) . 2_556
O10 Gd1 O10 70.87(12) . 2_556
O3 Gd1 O10 134.55(11) . 2_556
O8 Gd1 O11 77.30(12) . .
O5 Gd1 O11 76.73(11) . .
O10 Gd1 O11 69.37(11) . .
O3 Gd1 O11 138.35(11) . .
O10 Gd1 O11 69.47(11) 2_556 .
O8 Gd1 O2 147.64(12) . .
O5 Gd1 O2 84.73(12) . .
O10 Gd1 O2 108.47(11) . .
O3 Gd1 O2 71.25(11) . .
O10 Gd1 O2 67.53(11) 2_556 .
O11 Gd1 O2 134.63(11) . .
O8 Gd1 O7 86.81(12) . .
O5 Gd1 O7 148.01(11) . .
O10 Gd1 O7 67.83(11) . .
O3 Gd1 O7 76.95(11) . .
O10 Gd1 O7 107.54(11) 2_556 .
O11 Gd1 O7 135.18(11) . .
O2 Gd1 O7 72.89(12) . .
O8 Gd1 Gd1 123.25(8) . 2_556
O5 Gd1 Gd1 120.82(8) . 2_556
O10 Gd1 Gd1 37.74(7) . 2_556
O3 Gd1 Gd1 143.33(8) . 2_556
O10 Gd1 Gd1 37.41(7) 2_556 2_556
O11 Gd1 Gd1 77.86(7) . 2_556
O2 Gd1 Gd1 76.96(8) . 2_556
O7 Gd1 Gd1 76.62(8) . 2_556
O8 Gd1 Gd2 69.30(8) . .
O5 Gd1 Gd2 112.60(9) . .
O10 Gd1 Gd2 36.16(8) . .
O3 Gd1 Gd2 149.16(8) . .
O10 Gd1 Gd2 76.07(7) 2_556 .
O11 Gd1 Gd2 35.91(7) . .
O2 Gd1 Gd2 137.61(8) . .
O7 Gd1 Gd2 99.28(8) . .
Gd1 Gd1 Gd2 60.829(8) 2_556 .
O8 Gd1 Gd2 113.19(9) . 2_556
O5 Gd1 Gd2 67.42(8) . 2_556
O10 Gd1 Gd2 76.18(8) . 2_556
O3 Gd1 Gd2 141.23(8) . 2_556
O10 Gd1 Gd2 36.24(8) 2_556 2_556
O11 Gd1 Gd2 36.02(7) . 2_556
O2 Gd1 Gd2 98.62(8) . 2_556
O7 Gd1 Gd2 137.28(8) . 2_556
Gd1 Gd1 Gd2 60.757(10) 2_556 2_556
Gd2 Gd1 Gd2 58.564(11) . 2_556
O27 Gd3 O21 103.80(13) 2 .
O27 Gd3 O24 143.48(12) 2 .
O21 Gd3 O24 83.26(12) . .
O27 Gd3 O19 73.88(13) 2 .
O21 Gd3 O19 78.37(14) . .
O24 Gd3 O19 141.94(12) . .
O27 Gd3 O24 85.10(12) 2 2
O21 Gd3 O24 144.81(13) . 2
O24 Gd3 O24 70.87(13) . 2
O19 Gd3 O24 136.27(13) . 2
O27 Gd3 O18 81.76(13) 2 .
O21 Gd3 O18 145.69(12) . .
O24 Gd3 O18 112.58(11) . .
O19 Gd3 O18 70.66(13) . .
O24 Gd3 O18 68.63(12) 2 .
O27 Gd3 O25 76.69(12) 2 .
O21 Gd3 O25 79.29(12) . .
O24 Gd3 O25 69.42(12) . .
O19 Gd3 O25 137.20(13) . .
O24 Gd3 O25 69.64(11) 2 .
O18 Gd3 O25 134.19(11) . .
O27 Gd3 O23 146.53(13) 2 .
O21 Gd3 O23 87.82(13) . .
O24 Gd3 O23 68.13(12) . .
O19 Gd3 O23 78.06(13) . .
O24 Gd3 O23 103.44(12) 2 .
O18 Gd3 O23 71.91(12) . .
O25 Gd3 O23 136.72(12) . .
O27 Gd3 Gd3 122.28(9) 2 2
O21 Gd3 Gd3 121.07(9) . 2
O24 Gd3 Gd3 37.83(8) . 2
O19 Gd3 Gd3 144.51(10) . 2
O24 Gd3 Gd3 37.36(8) 2 2
O18 Gd3 Gd3 80.26(8) . 2
O25 Gd3 Gd3 78.05(8) . 2
O23 Gd3 Gd3 73.80(8) . 2
O27 Gd3 Gd4 68.51(9) 2 2
O21 Gd3 Gd4 115.10(10) . 2
O24 Gd3 Gd4 76.01(8) . 2
O19 Gd3 Gd4 142.05(9) . 2
O24 Gd3 Gd4 36.50(8) 2 2
O18 Gd3 Gd4 98.57(8) . 2
O25 Gd3 Gd4 35.82(8) . 2
O23 Gd3 Gd4 134.61(8) . 2
Gd3 Gd3 Gd4 60.814(8) 2 2
O6 Gd2 O9 102.57(12) 2_556 .
O6 Gd2 O14 78.72(12) 2_556 .
O9 Gd2 O14 74.77(12) . .
O6 Gd2 O11 144.05(12) 2_556 .
O9 Gd2 O11 82.94(11) . .
O14 Gd2 O11 135.95(11) . .
O6 Gd2 O15 146.35(12) 2_556 .
O9 Gd2 O15 84.40(12) . .
O14 Gd2 O15 71.39(11) . .
O11 Gd2 O15 68.98(11) . .
O6 Gd2 O11 86.07(11) 2_556 2_556
O9 Gd2 O11 143.73(11) . 2_556
O14 Gd2 O11 141.31(11) . 2_556
O11 Gd2 O11 70.82(12) . 2_556
O15 Gd2 O11 107.81(11) . 2_556
O6 Gd2 O10 77.07(11) 2_556 .
O9 Gd2 O10 78.05(11) . .
O14 Gd2 O10 138.30(11) . .
O11 Gd2 O10 69.32(11) . .
O15 Gd2 O10 136.27(11) . .
O11 Gd2 O10 69.60(11) 2_556 .
O6 Gd2 O12 86.68(12) 2_556 .
O9 Gd2 O12 147.17(11) . .
O14 Gd2 O12 76.37(11) . .
O11 Gd2 O12 107.97(11) . .
O15 Gd2 O12 71.77(11) . .
O11 Gd2 O12 67.34(11) 2_556 .
O10 Gd2 O12 134.73(11) . .
O6 Gd2 Gd2 123.28(8) 2_556 2_556
O9 Gd2 Gd2 120.41(8) . 2_556
O14 Gd2 Gd2 143.77(8) . 2_556
O11 Gd2 Gd2 37.55(7) . 2_556
O15 Gd2 Gd2 77.41(8) . 2_556
O11 Gd2 Gd2 37.43(7) 2_556 2_556
O10 Gd2 Gd2 77.71(7) . 2_556
O12 Gd2 Gd2 76.75(8) . 2_556
O6 Gd2 Gd1 112.58(9) 2_556 .
O9 Gd2 Gd1 68.00(8) . .
O14 Gd2 Gd1 142.57(8) . .
O11 Gd2 Gd1 36.35(8) . .
O15 Gd2 Gd1 100.61(8) . .
O11 Gd2 Gd1 76.11(7) 2_556 .
O10 Gd2 Gd1 35.66(7) . .
O12 Gd2 Gd1 137.34(8) . .
Gd2 Gd2 Gd1 60.753(10) 2_556 .
O6 Gd2 Gd1 69.19(8) 2_556 2_556
O9 Gd2 Gd1 114.08(8) . 2_556
O14 Gd2 Gd1 147.80(8) . 2_556
O11 Gd2 Gd1 76.11(8) . 2_556
O15 Gd2 Gd1 138.05(8) . 2_556
O11 Gd2 Gd1 36.34(8) 2_556 2_556
O10 Gd2 Gd1 36.05(7) . 2_556
O12 Gd2 Gd1 98.68(8) . 2_556
Gd2 Gd2 Gd1 60.682(8) 2_556 2_556
Gd1 Gd2 Gd1 58.412(11) . 2_556
O28 Gd4 O22 103.84(14) . .
O28 Gd4 O25 141.92(13) . .
O22 Gd4 O25 83.46(12) . .
O28 Gd4 O25 83.52(12) . 2
O22 Gd4 O25 144.40(13) . 2
O25 Gd4 O25 70.99(13) . 2
O28 Gd4 O30 87.94(14) . .
O22 Gd4 O30 145.89(13) . .
O25 Gd4 O30 106.93(12) . .
O25 Gd4 O30 67.74(12) 2 .
O28 Gd4 O31 73.02(13) . .
O22 Gd4 O31 81.88(13) . .
O25 Gd4 O31 144.74(12) . .
O25 Gd4 O31 132.81(12) 2 .
O30 Gd4 O31 70.99(13) . .
O28 Gd4 O24 75.85(13) . .
O22 Gd4 O24 78.86(12) . .
O25 Gd4 O24 68.93(12) . .
O25 Gd4 O24 69.15(11) 2 .
O30 Gd4 O24 135.25(12) . .
O31 Gd4 O24 137.94(12) . .
O28 Gd4 O26 147.23(13) . .
O22 Gd4 O26 83.11(13) . .
O25 Gd4 O26 70.06(12) . .
O25 Gd4 O26 109.58(12) 2 .
O30 Gd4 O26 70.93(14) . .
O31 Gd4 O26 76.45(12) . .
O24 Gd4 O26 136.63(12) . .
O28 Gd4 Gd4 120.95(9) . 2
O22 Gd4 Gd4 121.51(9) . 2
O25 Gd4 Gd4 38.08(8) . 2
O25 Gd4 Gd4 37.59(8) 2 2
O30 Gd4 Gd4 75.36(9) . 2
O31 Gd4 Gd4 143.05(9) . 2
O24 Gd4 Gd4 78.00(8) . 2
O26 Gd4 Gd4 78.56(9) . 2
O28 Gd4 Gd3 67.18(9) . 2
O22 Gd4 Gd3 114.63(10) . 2
O25 Gd4 Gd3 75.76(8) . 2
O25 Gd4 Gd3 36.02(9) 2 2
O30 Gd4 Gd3 99.48(9) . 2
O31 Gd4 Gd3 139.42(9) . 2
O24 Gd4 Gd3 35.79(8) . 2
O26 Gd4 Gd3 139.27(9) . 2
Gd4 Gd4 Gd3 60.811(10) 2 2
Gd2 O11 Gd2 105.03(12) . 2_556
Gd2 O11 Gd1 107.74(12) . .
Gd2 O11 Gd1 107.64(12) 2_556 .
Gd1 O10 Gd1 104.85(12) . 2_556
Gd1 O10 Gd2 108.18(12) . .
Gd1 O10 Gd2 107.71(12) 2_556 .
Gd3 O24 Gd3 104.81(12) . 2
Gd3 O24 Gd4 107.96(13) . .
Gd3 O24 Gd4 107.71(13) 2 .
C19 O5 Gd1 138.2(3) . .
C24 O9 Gd2 137.4(3) . .
C19 O6 Gd2 133.9(3) . 2_556
C39 O14 Gd2 133.4(3) . .
Gd4 O25 Gd4 104.33(13) . 2
Gd4 O25 Gd3 108.41(13) . .
Gd4 O25 Gd3 108.15(13) 2 .
C8 O2 Gd1 131.9(3) . .
C10 O3 Gd1 132.7(3) . .
C29 O12 Gd2 127.6(3) . .
C31 O16 C30 117.7(4) . .
C24 O8 Gd1 136.8(3) . .
C18 O7 Gd1 127.8(3) . .
C70 O27 Gd3 134.3(3) . 2
C37 O15 Gd2 132.5(3) . .
C84 C83 C82 123.6(6) . .
C2 O1 C1 117.7(5) . .
C92 O26 Gd4 128.6(4) . .
C84 O30 Gd4 133.0(4) . .
C70 O28 Gd4 139.0(3) . .
C62 O17 C63 117.8(5) . .
C56 O18 Gd3 132.5(3) . .
C54 O19 Gd3 133.0(3) . .
C82 O31 Gd4 132.9(3) . .
C48 C53 C52 117.2(7) . .
C48 C53 C54 126.1(8) . .
C52 C53 C54 116.7(6) . .
C65 O21 Gd3 137.3(4) . .
C65 O22 Gd4 138.3(3) . .
O31 C82 C83 125.5(5) . .
O31 C82 C81 116.7(5) . .
C83 C82 C81 117.5(5) . .
C45 O13 C46 118.2(5) . .
C64 O23 Gd3 128.4(3) . .
C43 C44 C45 118.7(6) . .
C76 O32 C75 118.4(5) . .
C90 O29 C91 118.5(5) . .
O13 C45 C40 117.4(5) . .
O13 C45 C44 123.1(6) . .
C40 C45 C44 119.4(6) . .
O18 C56 C55 124.2(5) . .
O18 C56 C57 115.4(5) . .
C55 C56 C57 120.4(5) . .
C58 C57 C62 118.5(6) . .
C58 C57 C56 120.0(6) . .
C62 C57 C56 121.4(5) . .
O16 C31 C32 124.1(5) . .
O16 C31 C36 115.7(4) . .
C32 C31 C36 120.1(5) . .
O14 C39 C38 125.1(4) . .
O14 C39 C40 115.2(4) . .
C38 C39 C40 119.6(5) . .
O3 C10 C9 125.2(5) . .
O3 C10 C11 116.3(5) . .
C9 C10 C11 118.2(4) . .
C37 C38 C39 124.7(5) . .
C12 C11 C16 119.9(5) . .
C12 C11 C10 116.5(5) . .
C16 C11 C10 123.6(5) . .
C72 C71 C73 112.2(6) . .
C72 C71 C70 112.0(5) . .
C73 C71 C70 111.3(5) . .
C72 C71 C74 107.6(6) . .
C73 C71 C74 107.9(6) . .
C70 C71 C74 105.4(5) . .
C6 C7 C2 119.6(5) . .
C6 C7 C8 120.3(5) . .
C2 C7 C8 120.0(5) . .
C50 C51 C52 120.0(11) . .
C51 C52 C53 121.5(9) . .
O2 C8 C9 125.4(5) . .
O2 C8 C7 115.7(5) . .
C9 C8 C7 118.9(4) . .
C32 C33 C34 120.2(5) . .
O15 C37 C38 124.8(5) . .
O15 C37 C36 115.0(4) . .
C38 C37 C36 120.2(4) . .
O27 C70 O28 124.1(5) . .
O27 C70 C71 119.0(5) . .
O28 C70 C71 116.9(5) . .
O8 C24 O9 123.9(5) . .
O8 C24 C25 117.7(4) . .
O9 C24 C25 118.4(4) . .
C51 C50 C49 121.9(8) . .
C23 C21 C22 109.9(5) . .
C23 C21 C20 111.4(5) . .
C22 C21 C20 109.2(5) . .
C23 C21 C19 107.2(4) . .
C22 C21 C19 111.2(5) . .
C20 C21 C19 107.9(5) . .
C35 C36 C31 118.4(5) . .
C35 C36 C37 121.7(4) . .
C31 C36 C37 119.8(4) . .
O19 C54 C55 124.2(5) . .
O19 C54 C53 114.6(6) . .
C55 C54 C53 121.0(5) . .
O5 C19 O6 124.3(4) . .
O5 C19 C21 118.0(5) . .
O6 C19 C21 117.6(5) . .
O17 C62 C61 122.7(6) . .
O17 C62 C57 117.2(5) . .
C61 C62 C57 120.1(6) . .
C8 C9 C10 124.4(5) . .
C28 C25 C26 109.9(6) . .
C28 C25 C27 110.2(6) . .
C26 C25 C27 108.8(5) . .
C28 C25 C24 109.8(5) . .
C26 C25 C24 107.5(4) . .
C27 C25 C24 110.5(5) . .
O29 C90 C89 124.0(6) . .
O29 C90 C85 115.2(5) . .
C89 C90 C85 120.8(6) . .
C34 C35 C36 120.7(5) . .
C43 C42 C41 118.2(6) . .
C5 C4 C3 121.0(6) . .
C2 C3 C4 119.3(6) . .
C56 C55 C54 124.8(5) . .
C45 C40 C41 119.9(5) . .
C45 C40 C39 123.2(5) . .
C41 C40 C39 116.9(5) . .
C4 C5 C6 119.7(6) . .
C33 C32 C31 120.3(5) . .
C78 C79 C80 119.5(7) . .
C79 C78 C77 119.7(7) . .
C86 C85 C90 118.8(6) . .
C86 C85 C84 122.1(6) . .
C90 C85 C84 118.8(6) . .
C88 C89 C90 119.0(7) . .
C81 C80 C79 121.2(6) . .
C33 C34 C35 120.2(5) . .
O1 C2 C3 124.1(5) . .
O1 C2 C7 116.2(5) . .
C3 C2 C7 119.7(5) . .
O22 C65 O21 124.7(5) . .
O22 C65 C67 117.9(6) . .
O21 C65 C67 117.4(6) . .
C48 O20 C47 120.9(7) . .
C69 C67 C68 115.3(8) . .
C69 C67 C65 109.2(7) . .
C68 C67 C65 111.4(6) . .
C69 C67 C66 106.5(8) . .
C68 C67 C66 105.6(7) . .
C65 C67 C66 108.5(6) . .
C50 C49 C48 118.2(8) . .
C57 C58 C59 121.4(7) . .
C42 C41 C40 120.0(6) . .
O30 C84 C83 125.6(6) . .
O30 C84 C85 114.8(5) . .
C83 C84 C85 119.6(5) . .
C44 C43 C42 123.6(6) . .
O32 C76 C81 117.9(6) . .
O32 C76 C77 122.5(6) . .
C81 C76 C77 119.6(6) . .
O20 C48 C53 116.0(7) . .
O20 C48 C49 122.8(8) . .
C53 C48 C49 121.2(10) . .
C7 C6 C5 120.7(6) . .
C76 C81 C80 118.7(6) . .
C76 C81 C82 124.5(6) . .
C80 C81 C82 116.8(6) . .
C85 C86 C87 121.9(7) . .
C60 C61 C62 119.9(7) . .
C89 C88 C87 121.9(7) . .
C59 C60 C61 121.3(7) . .
C78 C77 C76 121.3(7) . .
C88 C87 C86 117.6(7) . .
C60 C59 C58 118.8(7) . .
C16 O4 C17 118.7(6) . .
C11 C12 C13 120.4(7) . .
O4 C16 C15 122.5(6) . .
O4 C16 C11 117.9(5) . .
C15 C16 C11 119.5(7) . .
C14 C15 C16 118.9(7) . .
C14 C13 C12 117.7(8) . .
C15 C14 C13 123.6(7) . .

loop_
_geom_bond_atom_site_label_1
_geom_bond_atom_site_label_2
_geom_bond_distance
_geom_bond_site_symmetry_2
C28 C25 1.513(8) .
C20 C21 1.525(8) .
C27 C25 1.521(8) .
Gd1 O8 2.321(3) .
Gd1 O5 2.338(3) .
Gd1 O10 2.382(3) .
Gd1 O3 2.395(3) .
Gd1 O10 2.400(3) 2_556
Gd1 O11 2.416(3) .
Gd1 O2 2.421(3) .
Gd1 O7 2.504(3) .
Gd1 Gd1 3.7903(7) 2_556
Gd1 Gd2 3.8826(6) .
Gd1 Gd2 3.8853(6) 2_556
Gd3 O27 2.356(3) 2
Gd3 O21 2.358(4) .
Gd3 O24 2.371(3) .
Gd3 O19 2.375(4) .
Gd3 O24 2.397(3) 2
Gd3 O18 2.414(4) .
Gd3 O25 2.416(4) .
Gd3 O23 2.520(4) .
Gd3 Gd3 3.7779(7) 2
Gd3 Gd4 3.9044(6) 2
Gd2 O6 2.339(3) 2_556
Gd2 O9 2.360(3) .
Gd2 O14 2.379(3) .
Gd2 O11 2.391(3) .
Gd2 O15 2.397(3) .
Gd2 O11 2.397(3) 2_556
Gd2 O10 2.411(3) .
Gd2 O12 2.516(3) .
Gd2 Gd2 3.7993(7) 2_556
Gd2 Gd1 3.8852(6) 2_556
Gd4 O28 2.308(4) .
Gd4 O22 2.342(4) .
Gd4 O25 2.379(3) .
Gd4 O25 2.405(3) 2
Gd4 O30 2.412(4) .
Gd4 O31 2.423(4) .
Gd4 O24 2.438(4) .
Gd4 O26 2.494(4) .
Gd4 Gd4 3.7782(7) 2
Gd4 Gd3 3.9044(6) 2
O11 Gd2 2.397(3) 2_556
O10 Gd1 2.400(3) 2_556
O24 Gd3 2.397(3) 2
O5 C19 1.256(6) .
O9 C24 1.261(6) .
O6 C19 1.261(6) .
O6 Gd2 2.338(3) 2_556
O14 C39 1.263(6) .
O25 Gd4 2.405(3) 2
O2 C8 1.276(6) .
O3 C10 1.259(6) .
O12 C29 1.432(6) .
O16 C31 1.362(6) .
O16 C30 1.421(6) .
O8 C24 1.261(6) .
O7 C18 1.449(6) .
O27 C70 1.250(6) .
O27 Gd3 2.356(3) 2
O15 C37 1.289(6) .
C83 C84 1.398(8) .
C83 C82 1.407(8) .
O1 C2 1.361(6) .
O1 C1 1.422(7) .
O26 C92 1.465(7) .
O30 C84 1.301(7) .
O28 C70 1.260(6) .
O17 C62 1.359(8) .
O17 C63 1.424(7) .
O18 C56 1.285(6) .
O19 C54 1.271(7) .
O31 C82 1.296(7) .
C53 C48 1.376(10) .
C53 C52 1.390(10) .
C53 C54 1.513(8) .
O21 C65 1.259(7) .
O22 C65 1.251(7) .
C46 O13 1.434(7) .
C82 C81 1.503(8) .
O13 C45 1.341(7) .
O23 C64 1.427(7) .
C72 C71 1.478(9) .
C74 C71 1.561(9) .
C44 C43 1.356(9) .
C44 C45 1.420(8) .
O32 C76 1.359(8) .
O32 C75 1.422(7) .
C69 C67 1.446(12) .
O29 C90 1.386(8) .
O29 C91 1.425(8) .
C45 C40 1.383(8) .
C56 C55 1.384(8) .
C56 C57 1.496(8) .
C57 C58 1.384(8) .
C57 C62 1.397(9) .
C31 C32 1.388(7) .
C31 C36 1.401(7) .
C39 C38 1.401(7) .
C39 C40 1.504(7) .
C10 C9 1.408(7) .
C10 C11 1.505(7) .
C38 C37 1.381(7) .
C11 C12 1.392(8) .
C11 C16 1.402(8) .
C71 C73 1.520(8) .
C71 C70 1.527(8) .
C7 C6 1.375(8) .
C7 C2 1.402(7) .
C7 C8 1.503(7) .
C51 C50 1.331(14) .
C51 C52 1.375(9) .
C8 C9 1.386(7) .
C33 C32 1.373(8) .
C33 C34 1.374(8) .
C37 C36 1.487(7) .
C24 C25 1.532(7) .
C50 C49 1.366(14) .
C21 C23 1.513(8) .
C21 C22 1.516(8) .
C21 C19 1.529(7) .
C36 C35 1.390(7) .
C54 C55 1.406(9) .
C62 C61 1.391(9) .
C25 C26 1.514(8) .
C90 C89 1.387(9) .
C90 C85 1.393(9) .
C35 C34 1.382(8) .
C42 C43 1.373(9) .
C42 C41 1.394(8) .
C4 C5 1.366(9) .
C4 C3 1.394(9) .
C3 C2 1.387(8) .
C40 C41 1.414(8) .
C5 C6 1.387(9) .
C79 C78 1.361(10) .
C79 C80 1.408(9) .
C78 C77 1.389(11) .
C85 C86 1.362(9) .
C85 C84 1.492(8) .
C89 C88 1.371(10) .
C80 C81 1.401(9) .
C65 C67 1.537(8) .
O20 C48 1.369(11) .
O20 C47 1.448(9) .
C67 C68 1.459(10) .
C67 C66 1.597(12) .
C49 C48 1.408(11) .
C58 C59 1.396(10) .
C76 C81 1.378(9) .
C76 C77 1.402(9) .
C86 C87 1.403(10) .
C61 C60 1.375(10) .
C88 C87 1.381(10) .
C60 C59 1.370(11) .
O4 C16 1.332(8) .
O4 C17 1.435(8) .
C12 C13 1.396(9) .
C16 C15 1.389(9) .
C15 C14 1.365(12) .
C13 C14 1.376(12) .
